data_4073552
loop_
_publ_author_name
'Temple, Claire N.'
'Gambarotta, Sandro'
'Korobkov, Ilia'
'Duchateau, Robbert'

_publ_section_title
;
 New Insight into the Role of the Metal Oxidation State in Controlling the
 Selectivity of the Cr-(SNS) Ethylene Trimerization Catalyst
;
_journal_issue 18
_journal_name_full Organometallics
_journal_page_first 4598
_journal_paper_doi 10.1021/om700452u
_journal_volume 26
_journal_year 2007
_chemical_formula_sum 'C39 H59.5 Cl6 Cr2 N2.5 S4'
_chemical_formula_weight 1008.33
_chemical_name_systematic
;

 ?

;
_space_group_IT_number 13
_symmetry_cell_setting monoclinic
_symmetry_space_group_name_Hall '-P 2yac'
_symmetry_space_group_name_H-M 'P 1 2/n 1'
_atom_sites_solution_hydrogens geom
_atom_sites_solution_primary direct
_atom_sites_solution_secondary difmap
_audit_creation_method SHELXL-97
_cell_angle_alpha 90.00
_cell_angle_beta 90.276(4)
_cell_angle_gamma 90.00
_cell_formula_units_Z 4
_cell_length_a 22.081(7)
_cell_length_b 9.809(3)
_cell_length_c 22.623(7)
_cell_measurement_reflns_used 874
_cell_measurement_temperature 203(2)
_cell_measurement_theta_max 24.77
_cell_measurement_theta_min 2.26
_cell_volume 4900(3)
_computing_cell_refinement 'SMART, Bruker (2000)'
_computing_data_collection 'SMART, Bruker (2000)'
_computing_data_reduction 'XPREP, Bruker (2000)'
_computing_molecular_graphics 'SHELXTL, Bruker (2000)'
_computing_publication_material 'SHELXTL, Bruker (2000)'
_computing_structure_refinement 'SHELXL-97 (Sheldrick, 1997)'
_computing_structure_solution 'SHELXS-97 (Sheldrick, 1990)'
_diffrn_ambient_temperature 203(2)
_diffrn_measured_fraction_theta_full 0.971
_diffrn_measured_fraction_theta_max 0.971
_diffrn_measurement_device_type 'CCD area detector'
_diffrn_measurement_method 'phi and omega scans'
_diffrn_radiation_monochromator graphite
_diffrn_radiation_source 'fine-focus sealed tube'
_diffrn_radiation_type MoK\a
_diffrn_radiation_wavelength 0.71073
_diffrn_reflns_av_R_equivalents 0.0722
_diffrn_reflns_av_sigmaI/netI 0.0560
_diffrn_reflns_limit_h_max 23
_diffrn_reflns_limit_h_min -23
_diffrn_reflns_limit_k_max 10
_diffrn_reflns_limit_k_min -10
_diffrn_reflns_limit_l_max 23
_diffrn_reflns_limit_l_min -23
_diffrn_reflns_number 26060
_diffrn_reflns_theta_full 21.73
_diffrn_reflns_theta_max 21.73
_diffrn_reflns_theta_min 2.26
_diffrn_standards_decay_% <1
_exptl_absorpt_coefficient_mu 0.971
_exptl_absorpt_correction_T_max 0.8295
_exptl_absorpt_correction_T_min 0.8295
_exptl_absorpt_correction_type multi-scan
_exptl_absorpt_process_details 'SADABS, Bruker (2000)'
_exptl_crystal_colour green
_exptl_crystal_density_diffrn 1.367
_exptl_crystal_density_meas ?
_exptl_crystal_density_method 'not measured'
_exptl_crystal_description block
_exptl_crystal_F_000 2100
_exptl_crystal_size_max 0.20
_exptl_crystal_size_mid 0.20
_exptl_crystal_size_min 0.20
_refine_diff_density_max 1.168
_refine_diff_density_min -0.602
_refine_diff_density_rms 0.119
_refine_ls_extinction_method none
_refine_ls_goodness_of_fit_ref 1.063
_refine_ls_hydrogen_treatment constr
_refine_ls_matrix_type full
_refine_ls_number_parameters 481
_refine_ls_number_reflns 5645
_refine_ls_number_restraints 0
_refine_ls_restrained_S_all 1.063
_refine_ls_R_factor_all 0.1023
_refine_ls_R_factor_gt 0.0764
_refine_ls_shift/su_max 0.001
_refine_ls_shift/su_mean 0.001
_refine_ls_structure_factor_coef Fsqd
_refine_ls_weighting_details 'calc w=1/[\s^2^(Fo^2^)+(0.1052P)^2^+36.0159P] where P=(Fo^2^+2Fc^2^)/3'
_refine_ls_weighting_scheme calc
_refine_ls_wR_factor_gt 0.1921
_refine_ls_wR_factor_ref 0.2172
_reflns_number_gt 4294
_reflns_number_total 5645
_reflns_threshold_expression >2sigma(I)
_cod_data_source_file om700452u-file003.cif
_cod_data_source_block sg3322
_cod_depositor_comments
;
The following automatic conversions were performed:

'_symmetry_cell_setting' value 'Monoclinic' changed to 'monoclinic'
according to /home/saulius/struct/CIF-dictionaries/cif_core.dic
dictionary named 'cif_core.dic' version 2.4.1 from 2010-06-29.

Automatic conversion script
Id: cif_fix_values 1715 2011-07-08 13:25:40Z adriana 

The following automatic conversions were performed:

'_exptl_crystal_density_meas' value 'n/a' was changed to '?' - the
value is perceived as not measured.

Automatic conversion script
Id: cif_fix_values 3008 2015-01-20 13:52:24Z robertas 
;
_cod_original_sg_symbol_H-M P2/n
_cod_original_formula_sum 'C39 H59.50 Cl6 Cr2 N2.50 S4'
_cod_database_code 4073552

loop_
_symmetry_equiv_pos_as_xyz
'x, y, z'
'-x+1/2, y, -z+1/2'
'-x, -y, -z'
'x-1/2, -y, z-1/2'

loop_
_atom_site_label
_atom_site_type_symbol
_atom_site_fract_x
_atom_site_fract_y
_atom_site_fract_z
_atom_site_U_iso_or_equiv
_atom_site_adp_type
_atom_site_occupancy
_atom_site_symmetry_multiplicity
_atom_site_calc_flag
_atom_site_refinement_flags
Cr1 Cr 0.78212(6) 0.07696(15) 0.49355(6) 0.0364(4) Uani 1 1 d .
N1 N 0.6984(3) -0.0157(7) 0.5012(3) 0.0339(18) Uani 1 1 d .
Cl1 Cl 0.80757(11) -0.0893(2) 0.42475(11) 0.0439(6) Uani 1 1 d .
Cl2 Cl 0.87258(10) 0.1867(3) 0.48283(11) 0.0464(6) Uani 1 1 d .
Cl3 Cl 0.74981(11) 0.2302(3) 0.56488(11) 0.0491(7) Uani 1 1 d .
S1 S 0.73575(10) 0.1891(2) 0.40924(10) 0.0373(6) Uani 1 1 d .
S2 S 0.80722(11) -0.0629(3) 0.58012(11) 0.0428(6) Uani 1 1 d .
C1 C 0.6757(4) 0.0660(10) 0.4015(4) 0.042(2) Uani 1 1 d .
H1A H 0.6406 0.1111 0.3833 0.050 Uiso 1 1 calc R
H1B H 0.6891 -0.0057 0.3743 0.050 Uiso 1 1 calc R
C2 C 0.6557(4) 0.0002(9) 0.4583(4) 0.036(2) Uani 1 1 d .
C3 C 0.5979(4) -0.0486(9) 0.4653(4) 0.040(2) Uani 1 1 d .
H3A H 0.5682 -0.0302 0.4364 0.047 Uiso 1 1 calc R
C4 C 0.5834(4) -0.1237(11) 0.5139(4) 0.048(3) Uani 1 1 d .
H4A H 0.5444 -0.1610 0.5179 0.057 Uiso 1 1 calc R
C5 C 0.6264(4) -0.1441(10) 0.5568(4) 0.043(2) Uani 1 1 d .
H5A H 0.6174 -0.1968 0.5903 0.051 Uiso 1 1 calc R
C6 C 0.6831(4) -0.0869(9) 0.5505(4) 0.038(2) Uani 1 1 d .
C7 C 0.7295(4) -0.0934(12) 0.6002(5) 0.053(3) Uani 1 1 d .
H7A H 0.7270 -0.1838 0.6185 0.064 Uiso 1 1 calc R
H7B H 0.7181 -0.0264 0.6303 0.064 Uiso 1 1 calc R
C8 C 0.6961(4) 0.3460(9) 0.4313(4) 0.040(2) Uani 1 1 d .
H8A H 0.6736 0.3293 0.4683 0.048 Uiso 1 1 calc R
C9 C 0.6516(5) 0.3906(11) 0.3829(5) 0.052(3) Uani 1 1 d .
H9A H 0.6730 0.4002 0.3452 0.063 Uiso 1 1 calc R
H9B H 0.6200 0.3213 0.3779 0.063 Uiso 1 1 calc R
C10 C 0.6231(6) 0.5254(12) 0.3998(5) 0.070(4) Uani 1 1 d .
H10A H 0.5995 0.5140 0.4361 0.084 Uiso 1 1 calc R
H10B H 0.5954 0.5553 0.3683 0.084 Uiso 1 1 calc R
C11 C 0.6717(6) 0.6325(11) 0.4095(6) 0.068(3) Uani 1 1 d .
H11A H 0.6936 0.6478 0.3725 0.082 Uiso 1 1 calc R
H11B H 0.6528 0.7188 0.4212 0.082 Uiso 1 1 calc R
C12 C 0.7150(5) 0.5885(11) 0.4563(5) 0.062(3) Uani 1 1 d .
H12A H 0.6936 0.5815 0.4940 0.074 Uiso 1 1 calc R
H12B H 0.7468 0.6575 0.4607 0.074 Uiso 1 1 calc R
C13 C 0.7438(5) 0.4525(10) 0.4420(5) 0.053(3) Uani 1 1 d .
H13A H 0.7691 0.4617 0.4067 0.064 Uiso 1 1 calc R
H13B H 0.7699 0.4241 0.4749 0.064 Uiso 1 1 calc R
C14 C 0.8398(5) -0.2283(10) 0.5593(5) 0.049(3) Uani 1 1 d .
H14A H 0.8242 -0.2533 0.5197 0.059 Uiso 1 1 calc R
C15 C 0.8241(5) -0.3421(11) 0.6021(6) 0.063(3) Uani 1 1 d .
H15A H 0.7803 -0.3588 0.6012 0.076 Uiso 1 1 calc R
H15B H 0.8355 -0.3155 0.6424 0.076 Uiso 1 1 calc R
C16 C 0.8578(6) -0.4712(11) 0.5846(7) 0.078(4) Uani 1 1 d .
H16A H 0.8497 -0.5423 0.6139 0.093 Uiso 1 1 calc R
H16B H 0.8421 -0.5032 0.5464 0.093 Uiso 1 1 calc R
C17 C 0.9253(5) -0.4505(12) 0.5799(6) 0.067(3) Uani 1 1 d .
H17A H 0.9418 -0.4297 0.6191 0.081 Uiso 1 1 calc R
H17B H 0.9441 -0.5353 0.5662 0.081 Uiso 1 1 calc R
C18 C 0.9413(6) -0.3372(12) 0.5382(5) 0.065(3) Uani 1 1 d .
H18A H 0.9306 -0.3638 0.4977 0.079 Uiso 1 1 calc R
H18B H 0.9851 -0.3207 0.5398 0.079 Uiso 1 1 calc R
C19 C 0.9070(4) -0.2047(10) 0.5548(5) 0.050(3) Uani 1 1 d .
H19A H 0.9224 -0.1707 0.5928 0.060 Uiso 1 1 calc R
H19B H 0.9148 -0.1348 0.5248 0.060 Uiso 1 1 calc R
Cr2 Cr 0.99552(7) 0.91546(15) 0.78007(6) 0.0363(4) Uani 1 1 d .
N2 N 0.9886(3) 1.0109(7) 0.6983(3) 0.0346(18) Uani 1 1 d .
Cl4 Cl 0.92513(11) 0.7591(3) 0.74510(11) 0.0504(7) Uani 1 1 d .
Cl5 Cl 1.00665(11) 0.8038(3) 0.86844(10) 0.0471(6) Uani 1 1 d .
Cl6 Cl 1.06420(11) 1.0840(2) 0.80729(11) 0.0448(6) Uani 1 1 d .
S3 S 1.08396(10) 0.8090(2) 0.73712(10) 0.0357(6) Uani 1 1 d .
S4 S 0.90519(12) 1.0516(3) 0.80305(11) 0.0465(7) Uani 1 1 d .
C20 C 1.0912(4) 0.9328(9) 0.6781(4) 0.036(2) Uani 1 1 d .
H20A H 1.1200 1.0032 0.6907 0.043 Uiso 1 1 calc R
H20B H 1.1084 0.8871 0.6435 0.043 Uiso 1 1 calc R
C21 C 1.0330(4) 1.0015(9) 0.6596(4) 0.032(2) Uani 1 1 d .
C22 C 1.0285(5) 1.0571(10) 0.6033(4) 0.045(3) Uani 1 1 d .
H22A H 1.0597 1.0444 0.5757 0.054 Uiso 1 1 calc R
C23 C 0.9785(5) 1.1301(10) 0.5886(4) 0.047(3) Uani 1 1 d .
H23A H 0.9752 1.1704 0.5510 0.056 Uiso 1 1 calc R
C24 C 0.9325(4) 1.1448(10) 0.6291(4) 0.041(2) Uani 1 1 d .
H24A H 0.8979 1.1964 0.6196 0.049 Uiso 1 1 calc R
C25 C 0.9379(4) 1.0822(9) 0.6843(4) 0.034(2) Uani 1 1 d .
C26 C 0.8855(5) 1.0789(11) 0.7265(4) 0.051(3) Uani 1 1 d .
H26A H 0.8577 1.0063 0.7141 0.061 Uiso 1 1 calc R
H26B H 0.8635 1.1654 0.7233 0.061 Uiso 1 1 calc R
C27 C 1.0647(4) 0.6503(9) 0.6978(4) 0.036(2) Uani 1 1 d .
H27A H 1.0275 0.6639 0.6740 0.044 Uiso 1 1 calc R
C28 C 1.0535(5) 0.5445(10) 0.7447(4) 0.049(3) Uani 1 1 d .
H28A H 1.0194 0.5728 0.7694 0.059 Uiso 1 1 calc R
H28B H 1.0894 0.5363 0.7702 0.059 Uiso 1 1 calc R
C29 C 1.0397(5) 0.4089(11) 0.7169(6) 0.066(3) Uani 1 1 d .
H29A H 1.0347 0.3404 0.7480 0.080 Uiso 1 1 calc R
H29B H 1.0016 0.4152 0.6948 0.080 Uiso 1 1 calc R
C30 C 1.0897(6) 0.3637(12) 0.6754(6) 0.071(4) Uani 1 1 d .
H30A H 1.1271 0.3484 0.6981 0.085 Uiso 1 1 calc R
H30B H 1.0783 0.2774 0.6566 0.085 Uiso 1 1 calc R
C31 C 1.1007(5) 0.4698(12) 0.6288(6) 0.068(4) Uani 1 1 d .
H31A H 1.0644 0.4797 0.6041 0.082 Uiso 1 1 calc R
H31B H 1.1341 0.4408 0.6034 0.082 Uiso 1 1 calc R
C32 C 1.1165(5) 0.6086(10) 0.6578(5) 0.053(3) Uani 1 1 d .
H32A H 1.1540 0.6004 0.6809 0.064 Uiso 1 1 calc R
H32B H 1.1226 0.6779 0.6272 0.064 Uiso 1 1 calc R
C33 C 0.9268(5) 1.2186(11) 0.8323(5) 0.051(3) Uani 1 1 d .
H33A H 0.9659 1.2466 0.8147 0.062 Uiso 1 1 calc R
C34 C 0.8796(6) 1.3297(12) 0.8210(5) 0.073(4) Uani 1 1 d .
H34A H 0.8748 1.3443 0.7784 0.087 Uiso 1 1 calc R
H34B H 0.8404 1.3014 0.8371 0.087 Uiso 1 1 calc R
C35 C 0.9004(7) 1.4627(12) 0.8510(6) 0.087(5) Uani 1 1 d .
H35A H 0.9390 1.4921 0.8340 0.104 Uiso 1 1 calc R
H35B H 0.8704 1.5345 0.8437 0.104 Uiso 1 1 calc R
C36 C 0.9078(6) 1.4416(12) 0.9158(6) 0.074(4) Uani 1 1 d .
H36A H 0.8686 1.4167 0.9329 0.089 Uiso 1 1 calc R
H36B H 0.9211 1.5270 0.9343 0.089 Uiso 1 1 calc R
C37 C 0.9537(6) 1.3303(12) 0.9292(6) 0.073(4) Uani 1 1 d .
H37A H 0.9936 1.3582 0.9149 0.088 Uiso 1 1 calc R
H37B H 0.9566 1.3169 0.9720 0.088 Uiso 1 1 calc R
C38 C 0.9354(5) 1.1973(11) 0.8999(5) 0.058(3) Uani 1 1 d .
H38A H 0.8976 1.1642 0.9171 0.069 Uiso 1 1 calc R
H38B H 0.9668 1.1284 0.9069 0.069 Uiso 1 1 calc R
N3 N 0.7500 0.872(2) 0.7500 0.043(5) Uiso 0.50 2 d SP
C39 C 0.7500 0.627(4) 0.7500 0.086(11) Uiso 0.50 2 d SP
H39A H 0.7088 0.5941 0.7542 0.129 Uiso 0.25 1 calc PR
H39B H 0.7745 0.5941 0.7827 0.129 Uiso 0.25 1 calc PR
H39C H 0.7667 0.5941 0.7131 0.129 Uiso 0.25 1 calc PR
C40 C 0.7500 0.769(3) 0.7500 0.032(6) Uiso 0.50 2 d SP
N4 N 0.2500 0.434(3) 0.7500 0.065(7) Uiso 0.50 2 d SP
C41 C 0.2500 0.184(4) 0.7500 0.087(12) Uiso 0.50 2 d SP
H41A H 0.2086 0.1508 0.7503 0.130 Uiso 0.25 1 calc PR
H41B H 0.2711 0.1508 0.7849 0.130 Uiso 0.25 1 calc PR
H41C H 0.2703 0.1508 0.7149 0.130 Uiso 0.25 1 calc PR
C42 C 0.2500 0.327(3) 0.7500 0.049(7) Uiso 0.50 2 d SP

loop_
_atom_site_aniso_label
_atom_site_aniso_U_11
_atom_site_aniso_U_22
_atom_site_aniso_U_33
_atom_site_aniso_U_23
_atom_site_aniso_U_13
_atom_site_aniso_U_12
Cr1 0.0342(8) 0.0375(9) 0.0374(9) 0.0052(7) -0.0051(7) -0.0016(7)
N1 0.033(4) 0.032(4) 0.037(4) 0.001(4) 0.003(4) -0.004(3)
Cl1 0.0460(14) 0.0394(14) 0.0463(14) 0.0029(11) 0.0032(11) -0.0009(11)
Cl2 0.0391(13) 0.0526(16) 0.0474(14) 0.0085(12) -0.0090(11) -0.0087(11)
Cl3 0.0532(15) 0.0469(16) 0.0473(14) -0.0032(12) -0.0039(12) -0.0002(12)
S1 0.0396(13) 0.0337(14) 0.0386(13) 0.0045(11) -0.0059(10) -0.0034(10)
S2 0.0391(14) 0.0462(16) 0.0429(14) 0.0086(11) -0.0083(11) -0.0007(11)
C1 0.048(6) 0.039(6) 0.038(5) 0.004(4) -0.011(5) -0.014(5)
C2 0.045(6) 0.025(5) 0.038(5) -0.002(4) -0.001(5) -0.001(4)
C3 0.033(5) 0.038(6) 0.047(6) -0.004(5) -0.008(5) -0.002(4)
C4 0.035(6) 0.063(7) 0.045(6) -0.011(5) 0.003(5) -0.017(5)
C5 0.044(6) 0.041(6) 0.044(6) -0.001(5) 0.018(5) -0.004(5)
C6 0.040(6) 0.030(5) 0.044(6) 0.003(4) 0.002(5) 0.003(4)
C7 0.047(6) 0.060(7) 0.053(7) 0.020(5) 0.006(5) -0.001(5)
C8 0.042(6) 0.036(6) 0.042(6) 0.001(4) -0.006(5) 0.001(4)
C9 0.054(7) 0.048(7) 0.055(7) -0.012(5) -0.013(5) 0.003(5)
C10 0.083(9) 0.063(8) 0.064(8) -0.010(6) -0.026(7) 0.028(7)
C11 0.099(9) 0.034(7) 0.071(8) 0.000(6) -0.009(7) 0.015(6)
C12 0.071(8) 0.046(7) 0.068(8) -0.002(6) -0.009(6) -0.009(6)
C13 0.054(7) 0.041(7) 0.065(7) 0.005(5) -0.012(6) 0.003(5)
C14 0.059(7) 0.036(6) 0.053(6) 0.004(5) -0.012(5) 0.001(5)
C15 0.053(7) 0.056(8) 0.081(8) 0.025(6) -0.015(6) -0.016(6)
C16 0.084(9) 0.031(7) 0.117(11) 0.016(7) -0.045(8) -0.008(6)
C17 0.069(8) 0.045(7) 0.087(9) 0.001(6) -0.022(7) 0.011(6)
C18 0.072(8) 0.052(8) 0.072(8) 0.000(6) 0.004(6) 0.008(6)
C19 0.052(6) 0.044(6) 0.056(6) 0.012(5) 0.005(5) 0.001(5)
Cr2 0.0396(9) 0.0370(9) 0.0323(8) 0.0038(7) -0.0003(7) 0.0052(7)
N2 0.043(5) 0.028(4) 0.032(4) 0.000(3) -0.003(4) -0.003(4)
Cl4 0.0464(15) 0.0512(16) 0.0536(15) 0.0035(12) -0.0002(12) -0.0024(12)
Cl5 0.0503(15) 0.0543(16) 0.0367(13) 0.0079(11) 0.0044(11) 0.0095(12)
Cl6 0.0498(14) 0.0402(14) 0.0442(14) 0.0009(11) -0.0096(11) 0.0048(11)
S3 0.0364(13) 0.0341(13) 0.0366(13) 0.0034(10) -0.0002(10) 0.0039(10)
S4 0.0485(15) 0.0459(16) 0.0451(15) 0.0047(12) 0.0051(12) 0.0116(12)
C20 0.035(5) 0.036(6) 0.038(5) 0.007(4) 0.003(4) -0.010(4)
C21 0.037(5) 0.027(5) 0.031(5) 0.003(4) -0.010(4) -0.009(4)
C22 0.053(6) 0.043(6) 0.039(6) 0.002(5) -0.010(5) -0.015(5)
C23 0.051(7) 0.053(7) 0.036(6) 0.010(5) -0.029(5) -0.009(5)
C24 0.037(6) 0.039(6) 0.046(6) 0.004(5) -0.014(5) 0.002(4)
C25 0.036(5) 0.032(5) 0.035(5) 0.001(4) -0.017(4) 0.002(4)
C26 0.055(7) 0.054(7) 0.045(6) -0.001(5) -0.007(5) 0.016(5)
C27 0.039(5) 0.037(6) 0.033(5) 0.006(4) 0.002(4) 0.003(4)
C28 0.064(7) 0.033(6) 0.050(6) 0.004(5) -0.006(5) 0.005(5)
C29 0.066(8) 0.047(7) 0.086(9) 0.010(6) -0.006(7) -0.014(6)
C30 0.074(8) 0.034(7) 0.105(10) -0.014(7) 0.006(8) -0.009(6)
C31 0.061(7) 0.058(8) 0.087(9) -0.032(7) 0.026(7) -0.010(6)
C32 0.069(7) 0.036(6) 0.053(7) -0.005(5) 0.007(6) -0.006(5)
C33 0.050(6) 0.050(7) 0.054(6) 0.011(5) 0.016(5) 0.009(5)
C34 0.094(9) 0.062(9) 0.062(8) 0.015(6) 0.007(7) 0.034(7)
C35 0.131(12) 0.034(7) 0.096(11) 0.015(7) 0.038(9) 0.018(7)
C36 0.093(9) 0.041(7) 0.089(10) -0.010(6) 0.030(8) 0.002(6)
C37 0.075(8) 0.060(8) 0.084(9) -0.021(7) -0.001(7) 0.000(7)
C38 0.064(7) 0.041(7) 0.069(7) 0.003(5) 0.009(6) 0.017(5)

loop_
_atom_type_symbol
_atom_type_description
_atom_type_scat_dispersion_real
_atom_type_scat_dispersion_imag
_atom_type_scat_source
C C 0.0033 0.0016 'International Tables Vol C Tables 4.2.6.8 and 6.1.1.4'
H H 0.0000 0.0000 'International Tables Vol C Tables 4.2.6.8 and 6.1.1.4'
N N 0.0061 0.0033 'International Tables Vol C Tables 4.2.6.8 and 6.1.1.4'
S S 0.1246 0.1234 'International Tables Vol C Tables 4.2.6.8 and 6.1.1.4'
Cl Cl 0.1484 0.1585 'International Tables Vol C Tables 4.2.6.8 and 6.1.1.4'
Cr Cr 0.3209 0.6236 'International Tables Vol C Tables 4.2.6.8 and 6.1.1.4'

loop_
_geom_angle_atom_site_label_1
_geom_angle_atom_site_label_2
_geom_angle_atom_site_label_3
_geom_angle
N1 Cr1 Cl2 177.5(2)
N1 Cr1 Cl3 87.0(2)
Cl2 Cr1 Cl3 92.32(11)
N1 Cr1 Cl1 88.1(2)
Cl2 Cr1 Cl1 92.59(10)
Cl3 Cr1 Cl1 174.91(11)
N1 Cr1 S1 83.8(2)
Cl2 Cr1 S1 93.95(10)
Cl3 Cr1 S1 97.08(10)
Cl1 Cr1 S1 83.92(10)
N1 Cr1 S2 83.4(2)
Cl2 Cr1 S2 98.87(10)
Cl3 Cr1 S2 82.88(10)
Cl1 Cr1 S2 95.03(10)
S1 Cr1 S2 167.17(10)
C6 N1 C2 118.1(7)
C6 N1 Cr1 121.3(6)
C2 N1 Cr1 120.4(6)
C1 S1 C8 103.6(5)
C1 S1 Cr1 94.6(3)
C8 S1 Cr1 111.5(3)
C7 S2 C14 107.0(5)
C7 S2 Cr1 94.7(3)
C14 S2 Cr1 112.1(3)
C2 C1 S1 115.0(6)
C3 C2 N1 121.2(8)
C3 C2 C1 121.6(8)
N1 C2 C1 117.1(8)
C2 C3 C4 120.2(9)
C5 C4 C3 119.1(9)
C6 C5 C4 119.6(9)
N1 C6 C5 121.5(9)
N1 C6 C7 117.3(8)
C5 C6 C7 121.0(8)
C6 C7 S2 116.5(7)
C13 C8 C9 111.3(8)
C13 C8 S1 106.9(7)
C9 C8 S1 110.5(6)
C10 C9 C8 109.5(8)
C9 C10 C11 110.3(10)
C12 C11 C10 110.7(10)
C11 C12 C13 112.0(10)
C8 C13 C12 110.6(9)
C15 C14 C19 112.7(9)
C15 C14 S2 113.2(8)
C19 C14 S2 105.6(7)
C14 C15 C16 109.4(10)
C17 C16 C15 113.0(9)
C18 C17 C16 112.3(10)
C17 C18 C19 110.5(10)
C14 C19 C18 111.7(9)
N2 Cr2 Cl5 177.3(2)
N2 Cr2 Cl4 87.0(2)
Cl5 Cr2 Cl4 92.88(11)
N2 Cr2 Cl6 87.7(2)
Cl5 Cr2 Cl6 92.40(10)
Cl4 Cr2 Cl6 174.69(11)
N2 Cr2 S3 83.9(2)
Cl5 Cr2 S3 93.48(10)
Cl4 Cr2 S3 96.80(10)
Cl6 Cr2 S3 83.49(10)
N2 Cr2 S4 83.5(2)
Cl5 Cr2 S4 99.14(10)
Cl4 Cr2 S4 83.59(10)
Cl6 Cr2 S4 94.96(10)
S3 Cr2 S4 167.35(10)
C21 N2 C25 119.7(7)
C21 N2 Cr2 120.4(6)
C25 N2 Cr2 119.9(6)
C20 S3 C27 103.4(4)
C20 S3 Cr2 94.7(3)
C27 S3 Cr2 111.9(3)
C26 S4 C33 106.0(5)
C26 S4 Cr2 94.0(3)
C33 S4 Cr2 110.6(3)
C21 C20 S3 115.1(6)
N2 C21 C22 122.0(8)
N2 C21 C20 118.9(7)
C22 C21 C20 119.1(8)
C23 C22 C21 119.1(10)
C22 C23 C24 119.6(9)
C23 C24 C25 119.2(8)
N2 C25 C24 120.2(8)
N2 C25 C26 118.5(8)
C24 C25 C26 121.0(8)
C25 C26 S4 115.5(7)
C28 C27 C32 111.2(8)
C28 C27 S3 106.3(6)
C32 C27 S3 110.1(6)
C27 C28 C29 110.4(9)
C30 C29 C28 111.8(9)
C31 C30 C29 110.6(10)
C30 C31 C32 110.4(10)
C27 C32 C31 108.7(8)
C34 C33 C38 109.9(9)
C34 C33 S4 113.6(9)
C38 C33 S4 105.4(7)
C35 C34 C33 109.2(11)
C36 C35 C34 110.3(10)
C35 C36 C37 111.4(10)
C38 C37 C36 110.9(10)
C37 C38 C33 110.2(10)
N3 C40 C39 180.00(3)
N4 C42 C41 180.00(3)

loop_
_geom_bond_atom_site_label_1
_geom_bond_atom_site_label_2
_geom_bond_distance
Cr1 N1 2.069(7)
Cr1 Cl2 2.283(3)
Cr1 Cl3 2.320(3)
Cr1 Cl1 2.325(3)
Cr1 S1 2.424(3)
Cr1 S2 2.453(3)
N1 C6 1.359(11)
N1 C2 1.359(11)
S1 C1 1.802(9)
S1 C8 1.841(10)
S2 C7 1.803(10)
S2 C14 1.837(10)
C1 C2 1.506(13)
C2 C3 1.373(13)
C3 C4 1.363(14)
C4 C5 1.370(14)
C5 C6 1.379(13)
C6 C7 1.519(14)
C8 C13 1.504(14)
C8 C9 1.531(13)
C9 C10 1.514(15)
C10 C11 1.519(18)
C11 C12 1.486(16)
C12 C13 1.513(15)
C14 C15 1.518(14)
C14 C19 1.506(14)
C15 C16 1.522(17)
C16 C17 1.509(17)
C17 C18 1.501(16)
C18 C19 1.552(15)
Cr2 N2 2.078(7)
Cr2 Cl5 2.292(3)
Cr2 Cl4 2.320(3)
Cr2 Cl6 2.325(3)
Cr2 S3 2.422(3)
Cr2 S4 2.458(3)
N2 C21 1.321(11)
N2 C25 1.356(11)
S3 C20 1.813(9)
S3 C27 1.842(10)
S4 C26 1.803(10)
S4 C33 1.829(11)
C20 C21 1.508(12)
C21 C22 1.389(13)
C22 C23 1.357(14)
C23 C24 1.377(14)
C24 C25 1.396(13)
C25 C26 1.506(14)
C27 C28 1.506(13)
C27 C32 1.517(13)
C28 C29 1.502(15)
C29 C30 1.518(17)
C30 C31 1.502(18)
C31 C32 1.551(15)
C33 C34 1.529(15)
C33 C38 1.554(15)
C34 C35 1.540(19)
C35 C36 1.490(18)
C36 C37 1.519(17)
C37 C38 1.517(16)
N3 C40 1.01(3)
C39 C40 1.40(5)
N4 C42 1.05(3)
C41 C42 1.40(5)

loop_
_geom_torsion_atom_site_label_1
_geom_torsion_atom_site_label_2
_geom_torsion_atom_site_label_3
_geom_torsion_atom_site_label_4
_geom_torsion
Cl2 Cr1 N1 C6 -145(5)
Cl3 Cr1 N1 C6 -70.2(7)
Cl1 Cr1 N1 C6 108.3(7)
S1 Cr1 N1 C6 -167.7(7)
S2 Cr1 N1 C6 13.0(6)
Cl2 Cr1 N1 C2 31(6)
Cl3 Cr1 N1 C2 105.9(6)
Cl1 Cr1 N1 C2 -75.7(6)
S1 Cr1 N1 C2 8.4(6)
S2 Cr1 N1 C2 -171.0(6)
N1 Cr1 S1 C1 -19.2(4)
Cl2 Cr1 S1 C1 161.7(3)
Cl3 Cr1 S1 C1 -105.4(4)
Cl1 Cr1 S1 C1 69.5(3)
S2 Cr1 S1 C1 -16.4(6)
N1 Cr1 S1 C8 87.4(4)
Cl2 Cr1 S1 C8 -91.7(3)
Cl3 Cr1 S1 C8 1.2(3)
Cl1 Cr1 S1 C8 176.1(3)
S2 Cr1 S1 C8 90.2(6)
N1 Cr1 S2 C7 -18.8(4)
Cl2 Cr1 S2 C7 160.3(4)
Cl3 Cr1 S2 C7 69.0(4)
Cl1 Cr1 S2 C7 -106.3(4)
S1 Cr1 S2 C7 -21.6(7)
N1 Cr1 S2 C14 91.8(4)
Cl2 Cr1 S2 C14 -89.2(4)
Cl3 Cr1 S2 C14 179.6(4)
Cl1 Cr1 S2 C14 4.2(4)
S1 Cr1 S2 C14 89.0(6)
C8 S1 C1 C2 -82.6(8)
Cr1 S1 C1 C2 30.8(7)
C6 N1 C2 C3 3.0(13)
Cr1 N1 C2 C3 -173.2(7)
C6 N1 C2 C1 -173.5(8)
Cr1 N1 C2 C1 10.3(10)
S1 C1 C2 C3 152.6(8)
S1 C1 C2 N1 -30.9(11)
N1 C2 C3 C4 -5.1(14)
C1 C2 C3 C4 171.2(9)
C2 C3 C4 C5 3.1(15)
C3 C4 C5 C6 1.0(15)
C2 N1 C6 C5 1.2(13)
Cr1 N1 C6 C5 177.3(7)
C2 N1 C6 C7 -175.0(8)
Cr1 N1 C6 C7 1.2(11)
C4 C5 C6 N1 -3.1(14)
C4 C5 C6 C7 172.8(9)
N1 C6 C7 S2 -22.0(12)
C5 C6 C7 S2 161.9(8)
C14 S2 C7 C6 -88.7(9)
Cr1 S2 C7 C6 26.2(8)
C1 S1 C8 C13 176.9(7)
Cr1 S1 C8 C13 76.3(7)
C1 S1 C8 C9 -61.8(8)
Cr1 S1 C8 C9 -162.4(6)
C13 C8 C9 C10 -57.1(12)
S1 C8 C9 C10 -175.7(8)
C8 C9 C10 C11 57.7(13)
C9 C10 C11 C12 -58.1(13)
C10 C11 C12 C13 56.7(14)
C9 C8 C13 C12 55.3(12)
S1 C8 C13 C12 176.1(8)
C11 C12 C13 C8 -55.4(13)
C7 S2 C14 C15 -45.2(9)
Cr1 S2 C14 C15 -147.7(7)
C7 S2 C14 C19 -168.9(7)
Cr1 S2 C14 C19 88.6(7)
C19 C14 C15 C16 -54.9(12)
S2 C14 C15 C16 -174.6(7)
C14 C15 C16 C17 54.6(14)
C15 C16 C17 C18 -55.4(15)
C16 C17 C18 C19 53.0(14)
C15 C14 C19 C18 55.2(12)
S2 C14 C19 C18 179.2(7)
C17 C18 C19 C14 -53.2(13)
Cl5 Cr2 N2 C21 -19(5)
Cl4 Cr2 N2 C21 -107.1(6)
Cl6 Cr2 N2 C21 73.8(6)
S3 Cr2 N2 C21 -9.9(6)
S4 Cr2 N2 C21 169.1(6)
Cl5 Cr2 N2 C25 160(4)
Cl4 Cr2 N2 C25 72.3(6)
Cl6 Cr2 N2 C25 -106.9(6)
S3 Cr2 N2 C25 169.5(6)
S4 Cr2 N2 C25 -11.6(6)
N2 Cr2 S3 C20 18.0(4)
Cl5 Cr2 S3 C20 -162.4(3)
Cl4 Cr2 S3 C20 104.2(3)
Cl6 Cr2 S3 C20 -70.4(3)
S4 Cr2 S3 C20 13.2(6)
N2 Cr2 S3 C27 -88.5(4)
Cl5 Cr2 S3 C27 91.1(3)
Cl4 Cr2 S3 C27 -2.2(3)
Cl6 Cr2 S3 C27 -176.9(3)
S4 Cr2 S3 C27 -93.2(6)
N2 Cr2 S4 C26 20.3(4)
Cl5 Cr2 S4 C26 -159.4(4)
Cl4 Cr2 S4 C26 -67.5(4)
Cl6 Cr2 S4 C26 107.4(4)
S3 Cr2 S4 C26 25.0(7)
N2 Cr2 S4 C33 -88.5(4)
Cl5 Cr2 S4 C33 91.9(4)
Cl4 Cr2 S4 C33 -176.2(4)
Cl6 Cr2 S4 C33 -1.4(4)
S3 Cr2 S4 C33 -83.7(6)
C27 S3 C20 C21 86.8(7)
Cr2 S3 C20 C21 -27.0(7)
C25 N2 C21 C22 -3.2(12)
Cr2 N2 C21 C22 176.1(7)
C25 N2 C21 C20 174.4(8)
Cr2 N2 C21 C20 -6.2(10)
S3 C20 C21 N2 25.7(11)
S3 C20 C21 C22 -156.6(7)
N2 C21 C22 C23 3.9(14)
C20 C21 C22 C23 -173.8(8)
C21 C22 C23 C24 -1.6(14)
C22 C23 C24 C25 -1.0(14)
C21 N2 C25 C24 0.4(12)
Cr2 N2 C25 C24 -178.9(6)
C21 N2 C25 C26 173.6(8)
Cr2 N2 C25 C26 -5.7(11)
C23 C24 C25 N2 1.7(13)
C23 C24 C25 C26 -171.3(9)
N2 C25 C26 S4 28.0(11)
C24 C25 C26 S4 -158.9(8)
C33 S4 C26 C25 82.8(8)
Cr2 S4 C26 C25 -30.0(8)
C20 S3 C27 C28 -176.0(6)
Cr2 S3 C27 C28 -75.3(7)
C20 S3 C27 C32 63.5(7)
Cr2 S3 C27 C32 164.2(6)
C32 C27 C28 C29 -58.0(12)
S3 C27 C28 C29 -177.8(8)
C27 C28 C29 C30 56.0(13)
C28 C29 C30 C31 -56.2(14)
C29 C30 C31 C32 57.0(13)
C28 C27 C32 C31 58.6(12)
S3 C27 C32 C31 176.1(8)
C30 C31 C32 C27 -58.2(13)
C26 S4 C33 C34 52.4(9)
Cr2 S4 C33 C34 153.1(7)
C26 S4 C33 C38 172.7(7)
Cr2 S4 C33 C38 -86.6(7)
C38 C33 C34 C35 58.4(13)
S4 C33 C34 C35 176.2(8)
C33 C34 C35 C36 -59.6(14)
C34 C35 C36 C37 58.9(15)
C35 C36 C37 C38 -57.4(15)
C36 C37 C38 C33 55.7(13)
C34 C33 C38 C37 -57.2(13)
S4 C33 C38 C37 180.0(8)
